data_7150522
loop_
_publ_author_name
'Chambers, Richard D.'
'Hoskin, Philip R.'
'Kenwright, Alan R.'
'Khalil, Ali'
'Richmond, Paul'
'Sandford, Graham'
'Yufit, Dmitrii S.'
'Howard, Judith A. K.'

_publ_section_title
;
 Polyhalogenated heterocyclic compounds. Macrocycles from
 perfluoro-4-isopropylpyridinePart 50. For part 49 see ref. 1.
;
_journal_issue 12
_journal_name_full 'Organic &amp;  Biomolecular Chemistry'
_journal_page_first 2137
_journal_paper_doi 10.1039/b303443g
_journal_volume 1
_journal_year 2003
_chemical_formula_sum 'C20 H8 F18 N2 O4'
_chemical_formula_weight 682.28
_chemical_melting_point 192.5(15)
_chemical_name_systematic
;\
19,20-diaza-8,17-bis[1,2,2,2-tetrafluoromethyl)ethyl]\
-7,9,16,18-tetrafluoro-2,5,11,14-\
tetraoxatricyclo[13.3.1.1^6,10^]icosa-\
1(19),6,8,10(20),15,17-hexaene
;
_space_group_IT_number 14
_symmetry_cell_setting monoclinic
_symmetry_space_group_name_Hall '-P 2ybc'
_symmetry_space_group_name_H-M 'P 1 21/c 1'
_atom_sites_solution_hydrogens difmap
_atom_sites_solution_primary direct
_atom_sites_solution_secondary difmap
_audit_creation_method SHELXL-97
_cell_angle_alpha 90.00
_cell_angle_beta 102.114(1)
_cell_angle_gamma 90.00
_cell_formula_units_Z 2
_cell_length_a 14.2011(5)
_cell_length_b 8.4725(3)
_cell_length_c 9.4479(3)
_cell_measurement_reflns_used 4496
_cell_measurement_temperature 120.0(2)
_cell_measurement_theta_max 29.8
_cell_measurement_theta_min 2.8
_cell_volume 1111.45(7)
_computing_cell_refinement 'Bruker SMART'
_computing_data_collection 'Bruker SMART'
_computing_data_reduction 'Bruker SHELXTL'
_computing_molecular_graphics 'Bruker SHELXTL'
_computing_publication_material 'Bruker SHELXTL'
_computing_structure_refinement 'SHELX-97 (Sheldrick, 1997)'
_computing_structure_solution 'SHELXS (Sheldrick, 1990)'
_diffrn_ambient_temperature 120.0(2)
_diffrn_measured_fraction_theta_full 0.929
_diffrn_measured_fraction_theta_max 0.929
_diffrn_measurement_device_type 'Bruker SMART CCD 1K'
_diffrn_measurement_method /w-scan
_diffrn_radiation_monochromator graphite
_diffrn_radiation_source 'fine-focus sealed tube'
_diffrn_radiation_type MoK\a
_diffrn_radiation_wavelength 0.71073
_diffrn_reflns_av_R_equivalents 0.0516
_diffrn_reflns_av_sigmaI/netI 0.0391
_diffrn_reflns_limit_h_max 19
_diffrn_reflns_limit_h_min -19
_diffrn_reflns_limit_k_max 11
_diffrn_reflns_limit_k_min -11
_diffrn_reflns_limit_l_max 12
_diffrn_reflns_limit_l_min -13
_diffrn_reflns_number 12347
_diffrn_reflns_theta_full 30.31
_diffrn_reflns_theta_max 30.31
_diffrn_reflns_theta_min 1.47
_diffrn_standards_decay_% 0
_exptl_absorpt_coefficient_mu 0.240
_exptl_absorpt_correction_T_max 0.9858
_exptl_absorpt_correction_T_min 0.9273
_exptl_absorpt_correction_type none
_exptl_crystal_colour colourless
_exptl_crystal_density_diffrn 2.039
_exptl_crystal_density_method 'not measured'
_exptl_crystal_description plate
_exptl_crystal_F_000 672
_exptl_crystal_size_max 0.32
_exptl_crystal_size_mid 0.26
_exptl_crystal_size_min 0.06
_refine_diff_density_max 0.538
_refine_diff_density_min -0.284
_refine_diff_density_rms 0.063
_refine_ls_extinction_method none
_refine_ls_goodness_of_fit_ref 1.022
_refine_ls_hydrogen_treatment refall
_refine_ls_matrix_type full
_refine_ls_number_parameters 215
_refine_ls_number_reflns 3089
_refine_ls_number_restraints 0
_refine_ls_restrained_S_all 1.022
_refine_ls_R_factor_all 0.0643
_refine_ls_R_factor_gt 0.0429
_refine_ls_shift/su_max 0.000
_refine_ls_shift/su_mean 0.000
_refine_ls_structure_factor_coef Fsqd
_refine_ls_weighting_details 'calc w=1/[\s^2^(Fo^2^)+(0.0500P)^2^+0.6000P] where P=(Fo^2^+2Fc^2^)/3'
_refine_ls_weighting_scheme calc
_refine_ls_wR_factor_gt 0.0997
_refine_ls_wR_factor_ref 0.1101
_reflns_number_gt 2323
_reflns_number_total 3089
_reflns_threshold_expression >2sigma(I)
_cod_data_source_file b303443g.txt
_cod_data_source_block s139
_cod_depositor_comments
;
 Correcting the _chemical_name_systematic data item value by replacing
 the '<', '>' symbols with the '^' symbol. This is the preferred way of
 denoting superscript symbols in CIF files.

 Antanas Vaitkus,
 2018-10-12

The following automatic conversions were performed:
'_symmetry_cell_setting' value 'Monoclinic' changed to 'monoclinic'
according to '/home/adriana/struct/CIF-dictionaries/cif_core.dic'
dictionary named 'cif_core.dic' version 2.4.1 from 2010-06-29.

Automatic conversion script
Id: cif_fix_enum 1555 2011-01-17 13:19:09Z saulius 

The following automatic conversions were performed:

'_chemical_melting_point' value '191-194' was changed to '192.5(15)'
- the average value was taken and precision was estimated.

Automatic conversion script
Id: cif_fix_values 1569 2011-02-09 13:29:24Z adriana 
;
_cod_original_sg_symbol_H-M 'P 21/c'
_cod_database_code 7150522

loop_
_symmetry_equiv_pos_as_xyz
'x, y, z'
'-x, y+1/2, -z+1/2'
'-x, -y, -z'
'x, -y-1/2, z-1/2'

loop_
_atom_site_label
_atom_site_type_symbol
_atom_site_fract_x
_atom_site_fract_y
_atom_site_fract_z
_atom_site_U_iso_or_equiv
_atom_site_adp_type
_atom_site_occupancy
_atom_site_symmetry_multiplicity
_atom_site_calc_flag
_atom_site_refinement_flags
_atom_site_disorder_assembly
_atom_site_disorder_group
O1 O 0.51872(9) 0.13881(15) 0.29736(14) 0.0197(3) Uani 1 1 d . . .
O2 O 0.29223(9) 0.00787(16) -0.11802(13) 0.0201(3) Uani 1 1 d . . .
N1 N 0.40769(11) 0.06509(17) 0.09001(16) 0.0168(3) Uani 1 1 d . . .
C1 C 0.42879(12) 0.09422(19) 0.23045(18) 0.0155(3) Uani 1 1 d . . .
C2 C 0.35994(12) 0.0861(2) 0.31611(18) 0.0164(3) Uani 1 1 d . . .
C3 C 0.26340(12) 0.05577(19) 0.25212(18) 0.0161(3) Uani 1 1 d . . .
C4 C 0.24413(12) 0.0264(2) 0.10363(19) 0.0178(3) Uani 1 1 d . . .
C5 C 0.31743(12) 0.0324(2) 0.02638(19) 0.0166(3) Uani 1 1 d . . .
C6 C 0.36758(13) 0.0154(2) -0.1991(2) 0.0185(4) Uani 1 1 d . . .
C7 C 0.58996(12) 0.1479(2) 0.2079(2) 0.0181(3) Uani 1 1 d . . .
C8 C 0.18606(13) 0.0516(2) 0.34206(19) 0.0178(3) Uani 1 1 d . . .
C9 C 0.17167(13) -0.1189(2) 0.3917(2) 0.0218(4) Uani 1 1 d . . .
C10 C 0.08771(13) 0.1305(2) 0.2694(2) 0.0232(4) Uani 1 1 d . . .
F1 F 0.38989(7) 0.10973(13) 0.45937(11) 0.0221(2) Uani 1 1 d . . .
F2 F 0.15446(7) -0.00653(14) 0.03138(12) 0.0238(2) Uani 1 1 d . . .
F3 F 0.21673(8) 0.13771(13) 0.46709(11) 0.0223(2) Uani 1 1 d . . .
F4 F 0.25331(8) -0.16754(13) 0.47931(12) 0.0278(3) Uani 1 1 d . . .
F5 F 0.15175(9) -0.21708(13) 0.27968(13) 0.0285(3) Uani 1 1 d . . .
F6 F 0.10178(9) -0.12737(15) 0.46524(14) 0.0350(3) Uani 1 1 d . . .
F7 F 0.02822(8) 0.03105(16) 0.18697(13) 0.0311(3) Uani 1 1 d . . .
F8 F 0.10340(9) 0.25387(14) 0.19011(13) 0.0313(3) Uani 1 1 d . . .
F9 F 0.04452(8) 0.18250(16) 0.37266(13) 0.0326(3) Uani 1 1 d . . .
H71 H 0.6386(15) 0.216(2) 0.258(2) 0.012(5) Uiso 1 1 d . . .
H72 H 0.5601(14) 0.187(2) 0.115(2) 0.013(5) Uiso 1 1 d . . .
H61 H 0.3348(17) 0.048(3) -0.293(3) 0.028(6) Uiso 1 1 d . . .
H62 H 0.4180(16) 0.087(3) -0.155(2) 0.024(6) Uiso 1 1 d . . .

loop_
_atom_site_aniso_label
_atom_site_aniso_U_11
_atom_site_aniso_U_22
_atom_site_aniso_U_33
_atom_site_aniso_U_23
_atom_site_aniso_U_13
_atom_site_aniso_U_12
O1 0.0163(6) 0.0250(7) 0.0184(6) -0.0057(5) 0.0049(5) -0.0030(5)
O2 0.0165(6) 0.0302(7) 0.0141(6) -0.0025(5) 0.0041(5) 0.0013(5)
N1 0.0176(7) 0.0152(7) 0.0178(7) -0.0010(6) 0.0041(6) 0.0001(5)
C1 0.0174(8) 0.0129(7) 0.0167(8) -0.0014(6) 0.0046(6) 0.0001(6)
C2 0.0185(8) 0.0166(8) 0.0143(8) -0.0007(6) 0.0037(6) 0.0000(6)
C3 0.0193(8) 0.0133(7) 0.0170(8) 0.0012(6) 0.0068(6) 0.0007(6)
C4 0.0162(8) 0.0177(8) 0.0193(8) -0.0008(7) 0.0031(6) 0.0004(6)
C5 0.0187(8) 0.0166(8) 0.0151(8) 0.0001(6) 0.0048(6) 0.0013(6)
C6 0.0191(8) 0.0225(9) 0.0147(8) 0.0006(7) 0.0054(7) -0.0001(7)
C7 0.0154(8) 0.0209(8) 0.0184(9) -0.0024(7) 0.0048(7) -0.0032(6)
C8 0.0184(8) 0.0196(8) 0.0158(8) -0.0016(7) 0.0043(6) -0.0003(6)
C9 0.0215(9) 0.0232(9) 0.0214(9) 0.0028(7) 0.0063(7) -0.0019(7)
C10 0.0211(9) 0.0289(10) 0.0209(9) 0.0015(8) 0.0074(7) 0.0057(7)
F1 0.0208(5) 0.0312(6) 0.0145(5) -0.0036(4) 0.0039(4) -0.0016(4)
F2 0.0163(5) 0.0341(6) 0.0203(5) -0.0050(5) 0.0025(4) -0.0025(4)
F3 0.0231(5) 0.0264(6) 0.0186(5) -0.0059(4) 0.0068(4) 0.0000(4)
F4 0.0300(6) 0.0249(6) 0.0262(6) 0.0069(5) 0.0008(5) 0.0013(5)
F5 0.0329(6) 0.0226(6) 0.0285(6) -0.0024(5) 0.0029(5) -0.0070(5)
F6 0.0323(6) 0.0387(7) 0.0400(7) 0.0104(6) 0.0209(6) -0.0039(5)
F7 0.0169(5) 0.0473(7) 0.0279(6) -0.0032(5) 0.0024(5) -0.0002(5)
F8 0.0329(7) 0.0313(6) 0.0313(7) 0.0108(5) 0.0105(5) 0.0121(5)
F9 0.0260(6) 0.0475(8) 0.0270(6) -0.0006(6) 0.0120(5) 0.0137(5)

loop_
_atom_type_symbol
_atom_type_description
_atom_type_scat_dispersion_real
_atom_type_scat_dispersion_imag
_atom_type_scat_source
C C 0.0033 0.0016 'International Tables Vol C Tables 4.2.6.8 and 6.1.1.4'
H H 0.0000 0.0000 'International Tables Vol C Tables 4.2.6.8 and 6.1.1.4'
N N 0.0061 0.0033 'International Tables Vol C Tables 4.2.6.8 and 6.1.1.4'
O O 0.0106 0.0060 'International Tables Vol C Tables 4.2.6.8 and 6.1.1.4'
F F 0.0171 0.0103 'International Tables Vol C Tables 4.2.6.8 and 6.1.1.4'

loop_
_geom_angle_atom_site_label_1
_geom_angle_atom_site_label_2
_geom_angle_atom_site_label_3
_geom_angle
_geom_angle_site_symmetry_1
_geom_angle_site_symmetry_3
_geom_angle_publ_flag
C1 O1 C7 116.60(13) . . ?
C5 O2 C6 117.43(13) . . ?
C1 N1 C5 119.24(15) . . ?
N1 C1 O1 120.93(15) . . ?
N1 C1 C2 122.31(15) . . ?
O1 C1 C2 116.73(15) . . ?
F1 C2 C1 117.64(15) . . ?
F1 C2 C3 122.36(15) . . ?
C1 C2 C3 120.00(15) . . ?
C4 C3 C2 115.75(15) . . ?
C4 C3 C8 123.02(15) . . ?
C2 C3 C8 121.21(15) . . ?
F2 C4 C5 118.36(15) . . ?
F2 C4 C3 120.92(16) . . ?
C5 C4 C3 120.71(16) . . ?
N1 C5 O2 121.05(15) . . ?
N1 C5 C4 121.88(16) . . ?
O2 C5 C4 117.05(15) . . ?
O2 C6 C7 109.66(15) . 3_655 ?
O1 C7 C6 108.49(14) . 3_655 ?
F3 C8 C3 109.30(14) . . ?
F3 C8 C9 105.81(14) . . ?
C3 C8 C9 110.35(15) . . ?
F3 C8 C10 103.96(14) . . ?
C3 C8 C10 115.19(14) . . ?
C9 C8 C10 111.61(15) . . ?
F6 C9 F5 108.99(15) . . ?
F6 C9 F4 107.78(15) . . ?
F5 C9 F4 108.13(15) . . ?
F6 C9 C8 111.74(16) . . ?
F5 C9 C8 111.26(15) . . ?
F4 C9 C8 108.81(15) . . ?
F7 C10 F9 107.85(15) . . ?
F7 C10 F8 109.24(15) . . ?
F9 C10 F8 108.04(16) . . ?
F7 C10 C8 112.66(15) . . ?
F9 C10 C8 108.97(15) . . ?
F8 C10 C8 109.96(15) . . ?

loop_
_geom_bond_atom_site_label_1
_geom_bond_atom_site_label_2
_geom_bond_distance
_geom_bond_site_symmetry_2
_geom_bond_publ_flag
O1 C1 1.354(2) . ?
O1 C7 1.450(2) . ?
O2 C5 1.352(2) . ?
O2 C6 1.442(2) . ?
N1 C1 1.321(2) . ?
N1 C5 1.326(2) . ?
C1 C2 1.396(2) . ?
C2 F1 1.3458(19) . ?
C2 C3 1.401(2) . ?
C3 C4 1.394(2) . ?
C3 C8 1.524(2) . ?
C4 F2 1.342(2) . ?
C4 C5 1.392(3) . ?
C6 C7 1.518(3) 3_655 ?
C7 C6 1.518(3) 3_655 ?
C8 F3 1.379(2) . ?
C8 C9 1.546(3) . ?
C8 C10 1.570(3) . ?
C9 F6 1.327(2) . ?
C9 F5 1.329(2) . ?
C9 F4 1.340(2) . ?
C10 F7 1.324(2) . ?
C10 F9 1.331(2) . ?
C10 F8 1.332(2) . ?

loop_
_geom_torsion_atom_site_label_1
_geom_torsion_atom_site_label_2
_geom_torsion_atom_site_label_3
_geom_torsion_atom_site_label_4
_geom_torsion
_geom_torsion_site_symmetry_1
_geom_torsion_site_symmetry_2
_geom_torsion_site_symmetry_3
_geom_torsion_site_symmetry_4
_geom_torsion_publ_flag
C5 N1 C1 O1 -175.33(15) . . . . ?
C5 N1 C1 C2 2.5(2) . . . . ?
C7 O1 C1 N1 -1.8(2) . . . . ?
C7 O1 C1 C2 -179.69(15) . . . . ?
N1 C1 C2 F1 176.55(15) . . . . ?
O1 C1 C2 F1 -5.6(2) . . . . ?
N1 C1 C2 C3 -4.0(3) . . . . ?
O1 C1 C2 C3 173.85(15) . . . . ?
F1 C2 C3 C4 -177.09(15) . . . . ?
C1 C2 C3 C4 3.5(2) . . . . ?
F1 C2 C3 C8 1.4(3) . . . . ?
C1 C2 C3 C8 -177.95(16) . . . . ?
C2 C3 C4 F2 178.94(15) . . . . ?
C8 C3 C4 F2 0.5(3) . . . . ?
C2 C3 C4 C5 -1.8(2) . . . . ?
C8 C3 C4 C5 179.70(16) . . . . ?
C1 N1 C5 O2 177.46(15) . . . . ?
C1 N1 C5 C4 -0.6(2) . . . . ?
C6 O2 C5 N1 1.2(2) . . . . ?
C6 O2 C5 C4 179.43(15) . . . . ?
F2 C4 C5 N1 179.64(15) . . . . ?
C3 C4 C5 N1 0.4(3) . . . . ?
F2 C4 C5 O2 1.5(2) . . . . ?
C3 C4 C5 O2 -177.80(15) . . . . ?
C5 O2 C6 C7 91.13(18) . . . 3_655 ?
C1 O1 C7 C6 -84.91(18) . . . 3_655 ?
C4 C3 C8 F3 -158.50(15) . . . . ?
C2 C3 C8 F3 23.1(2) . . . . ?
C4 C3 C8 C9 85.5(2) . . . . ?
C2 C3 C8 C9 -92.86(19) . . . . ?
C4 C3 C8 C10 -41.9(2) . . . . ?
C2 C3 C8 C10 139.66(17) . . . . ?
F3 C8 C9 F6 64.55(19) . . . . ?
C3 C8 C9 F6 -177.33(14) . . . . ?
C10 C8 C9 F6 -47.9(2) . . . . ?
F3 C8 C9 F5 -173.38(13) . . . . ?
C3 C8 C9 F5 -55.3(2) . . . . ?
C10 C8 C9 F5 74.18(19) . . . . ?
F3 C8 C9 F4 -54.35(18) . . . . ?
C3 C8 C9 F4 63.77(18) . . . . ?
C10 C8 C9 F4 -166.79(14) . . . . ?
F3 C8 C10 F7 -152.64(15) . . . . ?
C3 C8 C10 F7 87.81(19) . . . . ?
C9 C8 C10 F7 -39.0(2) . . . . ?
F3 C8 C10 F9 -32.99(19) . . . . ?
C3 C8 C10 F9 -152.55(16) . . . . ?
C9 C8 C10 F9 80.61(19) . . . . ?
F3 C8 C10 F8 85.25(17) . . . . ?
C3 C8 C10 F8 -34.3(2) . . . . ?
C9 C8 C10 F8 -161.15(15) . . . . ?
